data_4342732
loop_
_publ_author_name
'Wu, Xue-Ru'
'Shi, Hai-Yan'
'Wei, Rong-Jia'
'Li, Jia'
'Zheng, Lan-Sun'
'Tao, Jun'

_publ_section_title
;
 Coligand and Solvent Effects on the Architectures and Spin-Crossover
 Properties of (4,4)-Connected Iron(II) Coordination Polymers.
;
_journal_issue 8
_journal_name_full 'Inorganic chemistry'
_journal_page_first 3773
_journal_page_last 3780
_journal_paper_doi 10.1021/ic5029542
_journal_volume 54
_journal_year 2015
_chemical_formula_sum 'C38 H36 Fe N6 O2 S2'
_chemical_formula_weight 728.43
_chemical_name_systematic
; 
 ? 
;
_space_group_IT_number 15
_symmetry_cell_setting monoclinic
_symmetry_space_group_name_Hall '-C 2yc'
_symmetry_space_group_name_H-M 'C 1 2/c 1'
_atom_sites_solution_hydrogens geom
_atom_sites_solution_primary direct
_atom_sites_solution_secondary difmap
_audit_creation_method SHELXL-97
_cell_angle_alpha 90.00
_cell_angle_beta 93.860(4)
_cell_angle_gamma 90.00
_cell_formula_units_Z 4
_cell_length_a 12.690(2)
_cell_length_b 15.807(2)
_cell_length_c 18.999(3)
_cell_measurement_temperature 173(2)
_cell_volume 3802.4(10)
_computing_cell_refinement 'PROCESS-AUTO (Rigaku Corporation,1998)'
_computing_data_collection 'PROCESS-AUTO (Rigaku Corporation,1998)'
_computing_data_reduction 'teXsan (Molecular Structure Corporation & Rigaku Corporation, 1999)'
_computing_structure_refinement 'SHELXL-97 (Sheldrick, 1997)'
_computing_structure_solution 'SHELXS-97 (Sheldrick, 1990)'
_diffrn_ambient_temperature 173(2)
_diffrn_measured_fraction_theta_full 0.997
_diffrn_measured_fraction_theta_max 0.997
_diffrn_measurement_device_type 'Rigaku R-AXIS RAPID imaging plate'
_diffrn_measurement_method 'omega scan'
_diffrn_radiation_monochromator graphite
_diffrn_radiation_source 'fine-focus sealed tube'
_diffrn_radiation_type MoK\a
_diffrn_radiation_wavelength 0.71073
_diffrn_reflns_av_R_equivalents 0.1756
_diffrn_reflns_av_sigmaI/netI 0.1437
_diffrn_reflns_limit_h_max 14
_diffrn_reflns_limit_h_min -14
_diffrn_reflns_limit_k_max 17
_diffrn_reflns_limit_k_min -18
_diffrn_reflns_limit_l_max 22
_diffrn_reflns_limit_l_min -21
_diffrn_reflns_number 13334
_diffrn_reflns_theta_full 24.50
_diffrn_reflns_theta_max 24.50
_diffrn_reflns_theta_min 3.06
_exptl_absorpt_coefficient_mu 0.547
_exptl_absorpt_correction_T_max 0.9732
_exptl_absorpt_correction_T_min 0.9474
_exptl_absorpt_correction_type multi-scan
_exptl_absorpt_process_details '(ABSCOR; Higashi, 1995)'
_exptl_crystal_colour red
_exptl_crystal_density_diffrn 1.272
_exptl_crystal_density_method 'not measured'
_exptl_crystal_description block
_exptl_crystal_F_000 1520
_exptl_crystal_size_max 0.10
_exptl_crystal_size_mid 0.07
_exptl_crystal_size_min 0.05
_refine_diff_density_max 0.641
_refine_diff_density_min -0.624
_refine_diff_density_rms 0.089
_refine_ls_extinction_method none
_refine_ls_goodness_of_fit_ref 1.021
_refine_ls_hydrogen_treatment constr
_refine_ls_matrix_type full
_refine_ls_number_parameters 226
_refine_ls_number_reflns 3152
_refine_ls_number_restraints 9
_refine_ls_restrained_S_all 1.032
_refine_ls_R_factor_all 0.1684
_refine_ls_R_factor_gt 0.0974
_refine_ls_shift/su_max 0.000
_refine_ls_shift/su_mean 0.000
_refine_ls_structure_factor_coef Fsqd
_refine_ls_weighting_details 'calc w=1/[\s^2^(Fo^2^)+(0.1296P)^2^+5.4658P] where P=(Fo^2^+2Fc^2^)/3'
_refine_ls_weighting_scheme calc
_refine_ls_wR_factor_gt 0.2264
_refine_ls_wR_factor_ref 0.2690
_reflns_number_gt 1741
_reflns_number_total 3152
_reflns_threshold_expression >2sigma(I)
_cod_data_source_file ic5029542_si_002.cif
_cod_data_source_block complex_5
_cod_depositor_comments 'Adding full bibliography for 4342731--4342736.cif.'
_cod_original_sg_symbol_H-M C2/c
_cod_database_code 4342732

loop_
_symmetry_equiv_pos_as_xyz
'x, y, z'
'-x, y, -z+1/2'
'x+1/2, y+1/2, z'
'-x+1/2, y+1/2, -z+1/2'
'-x, -y, -z'
'x, -y, z-1/2'
'-x+1/2, -y+1/2, -z'
'x+1/2, -y+1/2, z-1/2'

loop_
_atom_site_label
_atom_site_type_symbol
_atom_site_fract_x
_atom_site_fract_y
_atom_site_fract_z
_atom_site_U_iso_or_equiv
_atom_site_adp_type
_atom_site_occupancy
_atom_site_symmetry_multiplicity
_atom_site_calc_flag
_atom_site_refinement_flags
Fe1 Fe 0.5000 0.40745(8) 0.2500 0.0453(5) Uani 1 2 d S
S1 S 0.6963(2) 0.31482(16) 0.06311(13) 0.0838(9) Uani 1 1 d .
N1 N 0.6087(5) 0.4044(4) 0.1717(3) 0.0525(16) Uani 1 1 d .
N2 N 0.3727(5) 0.4136(3) 0.1662(3) 0.0500(15) Uani 1 1 d .
N3 N 0.5000 0.2674(5) 0.2500 0.050(2) Uani 1 2 d S
N4 N 0.5000 -0.4517(5) 0.2500 0.047(2) Uani 1 2 d S
C1 C 0.6466(6) 0.3680(5) 0.1263(5) 0.058(2) Uani 1 1 d .
C2 C 0.2808(6) 0.3752(4) 0.1747(4) 0.054(2) Uani 1 1 d .
H2A H 0.2780 0.3337 0.2106 0.065 Uiso 1 1 calc R
C3 C 0.1903(7) 0.3927(4) 0.1339(4) 0.058(2) Uani 1 1 d .
H3A H 0.1270 0.3630 0.1415 0.070 Uiso 1 1 calc R
C4 C 0.1909(6) 0.4534(5) 0.0821(4) 0.0524(19) Uani 1 1 d .
C5 C 0.2885(6) 0.4915(5) 0.0720(4) 0.055(2) Uani 1 1 d .
H5A H 0.2939 0.5325 0.0358 0.066 Uiso 1 1 calc R
C6 C 0.3751(6) 0.4698(4) 0.1139(4) 0.0498(19) Uani 1 1 d .
H6A H 0.4406 0.4958 0.1056 0.060 Uiso 1 1 calc R
C7 C 0.0938(6) 0.4771(5) 0.0384(4) 0.0522(19) Uani 1 1 d .
C8 C 0.0139(6) 0.4175(5) 0.0232(4) 0.054(2) Uani 1 1 d .
H8A H 0.0237 0.3607 0.0387 0.065 Uiso 1 1 calc R
C9 C 0.0777(7) 0.5602(5) 0.0136(4) 0.060(2) Uani 1 1 d .
H9A H 0.1314 0.6014 0.0226 0.071 Uiso 1 1 calc R
C10 C 0.4839(6) 0.2232(4) 0.1897(4) 0.0521(19) Uani 1 1 d .
H10A H 0.4730 0.2534 0.1467 0.062 Uiso 1 1 calc R
C11 C 0.4823(6) 0.1357(4) 0.1877(4) 0.055(2) Uani 1 1 d .
H11A H 0.4692 0.1071 0.1440 0.066 Uiso 1 1 calc R
C12 C 0.5000 0.0896(6) 0.2500 0.060(3) Uani 1 2 d S
C13 C 0.5000 -0.0036(6) 0.2500 0.056(3) Uani 1 2 d S
C14 C 0.4313(6) -0.0501(5) 0.2036(4) 0.055(2) Uani 1 1 d .
H14A H 0.3845 -0.0206 0.1710 0.065 Uiso 1 1 calc R
C15 C 0.4301(6) -0.1365(5) 0.2040(4) 0.055(2) Uani 1 1 d .
H15A H 0.3816 -0.1664 0.1730 0.066 Uiso 1 1 calc R
C16 C 0.5000 -0.1805(6) 0.2500 0.052(3) Uani 1 2 d S
C17 C 0.5000 -0.2742(6) 0.2500 0.053(3) Uani 1 2 d S
C18 C 0.4054(6) -0.3202(4) 0.2448(4) 0.055(2) Uani 1 1 d .
H18A H 0.3392 -0.2920 0.2401 0.066 Uiso 1 1 calc R
C19 C 0.4109(6) -0.4081(4) 0.2465(4) 0.0529(19) Uani 1 1 d .
H19A H 0.3464 -0.4388 0.2450 0.064 Uiso 1 1 calc R
C20 C 0.4131(12) 0.3664(10) -0.0557(9) 0.196(6) Uani 1 1 d DU
H20A H 0.4463 0.3887 -0.0976 0.235 Uiso 1 1 calc R
H20B H 0.4174 0.4106 -0.0187 0.235 Uiso 1 1 calc R
O1 O 0.4674(13) 0.2932(7) -0.0307(11) 0.339(13) Uani 1 1 d D
H1C H 0.5243 0.3066 -0.0071 0.407 Uiso 1 1 d R
C21 C 0.3038(13) 0.3459(11) -0.0742(9) 0.196(6) Uani 1 1 d DU
H21A H 0.2975 0.3201 -0.1212 0.293 Uiso 1 1 calc R
H21B H 0.2613 0.3976 -0.0743 0.293 Uiso 1 1 calc R
H21C H 0.2785 0.3060 -0.0397 0.293 Uiso 1 1 calc R

loop_
_atom_site_aniso_label
_atom_site_aniso_U_11
_atom_site_aniso_U_22
_atom_site_aniso_U_33
_atom_site_aniso_U_23
_atom_site_aniso_U_13
_atom_site_aniso_U_12
Fe1 0.0451(10) 0.0362(8) 0.0543(10) 0.000 -0.0001(7) 0.000
S1 0.0906(19) 0.0846(17) 0.0792(17) -0.0126(13) 0.0284(14) 0.0004(14)
N1 0.047(4) 0.054(4) 0.058(4) 0.003(3) 0.012(3) -0.004(3)
N2 0.050(4) 0.042(3) 0.058(4) 0.000(3) 0.003(3) 0.000(3)
N3 0.060(6) 0.045(5) 0.045(5) 0.000 0.004(4) 0.000
N4 0.042(5) 0.036(4) 0.063(6) 0.000 0.002(4) 0.000
C1 0.046(5) 0.057(5) 0.069(6) 0.005(4) 0.004(4) -0.004(4)
C2 0.049(5) 0.048(4) 0.064(5) 0.008(4) -0.004(4) -0.001(4)
C3 0.055(5) 0.056(5) 0.063(5) 0.004(4) 0.000(4) -0.003(4)
C4 0.045(5) 0.059(5) 0.052(5) -0.001(4) -0.003(4) 0.010(4)
C5 0.051(5) 0.056(4) 0.058(5) 0.012(4) 0.005(4) 0.003(4)
C6 0.043(5) 0.048(4) 0.058(5) 0.004(4) 0.000(4) -0.003(3)
C7 0.047(5) 0.062(5) 0.048(5) 0.002(4) 0.004(4) 0.001(4)
C8 0.051(5) 0.055(4) 0.056(5) 0.005(4) -0.002(4) 0.001(4)
C9 0.055(5) 0.058(5) 0.064(5) 0.001(4) -0.002(4) -0.004(4)
C10 0.054(5) 0.045(4) 0.058(5) 0.001(4) 0.005(4) -0.009(4)
C11 0.072(6) 0.035(4) 0.059(5) -0.009(3) 0.008(4) -0.001(4)
C12 0.070(8) 0.048(6) 0.062(7) 0.000 0.010(6) 0.000
C13 0.064(8) 0.038(5) 0.067(8) 0.000 0.007(6) 0.000
C14 0.057(5) 0.047(4) 0.060(5) -0.003(4) 0.003(4) 0.007(4)
C15 0.058(5) 0.050(5) 0.056(5) -0.009(4) 0.000(4) 0.004(4)
C16 0.055(7) 0.040(5) 0.059(7) 0.000 0.002(6) 0.000
C17 0.061(8) 0.043(6) 0.055(7) 0.000 0.003(6) 0.000
C18 0.042(5) 0.046(4) 0.077(6) -0.002(4) 0.003(4) 0.004(3)
C19 0.048(5) 0.045(4) 0.067(5) -0.003(4) 0.011(4) 0.000(4)
C20 0.193(14) 0.216(13) 0.186(12) -0.115(10) 0.068(13) -0.040(13)
O1 0.307(19) 0.118(8) 0.55(3) -0.055(13) -0.25(2) -0.026(10)
C21 0.194(14) 0.217(13) 0.183(12) -0.108(10) 0.072(13) -0.047(12)

loop_
_atom_type_symbol
_atom_type_description
_atom_type_scat_dispersion_real
_atom_type_scat_dispersion_imag
_atom_type_scat_source
C C 0.0030 0.0020 'International Tables Vol C Tables 4.2.6.8 and 6.1.1.4'
H H 0.0000 0.0000 'International Tables Vol C Tables 4.2.6.8 and 6.1.1.4'
Fe Fe 0.3460 0.8440 'International Tables Vol C Tables 4.2.6.8 and 6.1.1.4'
N N 0.0060 0.0030 'International Tables Vol C Tables 4.2.6.8 and 6.1.1.4'
O O 0.0110 0.0060 'International Tables Vol C Tables 4.2.6.8 and 6.1.1.4'
S S 0.1250 0.1230 'International Tables Vol C Tables 4.2.6.8 and 6.1.1.4'

loop_
_geom_angle_atom_site_label_1
_geom_angle_atom_site_label_2
_geom_angle_atom_site_label_3
_geom_angle
_geom_angle_site_symmetry_1
_geom_angle_site_symmetry_3
N1 Fe1 N1 177.3(3) . 2_655
N1 Fe1 N2 88.5(2) . .
N1 Fe1 N2 91.6(2) 2_655 .
N1 Fe1 N2 91.6(2) . 2_655
N1 Fe1 N2 88.5(2) 2_655 2_655
N2 Fe1 N2 174.9(3) . 2_655
N1 Fe1 N3 88.66(17) . .
N1 Fe1 N3 88.66(17) 2_655 .
N2 Fe1 N3 92.53(14) . .
N2 Fe1 N3 92.53(14) 2_655 .
N1 Fe1 N4 91.34(17) . 1_565
N1 Fe1 N4 91.34(17) 2_655 1_565
N2 Fe1 N4 87.47(14) . 1_565
N2 Fe1 N4 87.47(14) 2_655 1_565
N3 Fe1 N4 180.000(1) . 1_565
C1 N1 Fe1 149.3(6) . .
C2 N2 C6 117.2(6) . .
C2 N2 Fe1 120.0(5) . .
C6 N2 Fe1 121.1(5) . .
C10 N3 C10 117.5(8) . 2_655
C10 N3 Fe1 121.3(4) . .
C10 N3 Fe1 121.3(4) 2_655 .
C19 N4 C19 117.2(8) 2_655 .
C19 N4 Fe1 121.4(4) 2_655 1_545
C19 N4 Fe1 121.4(4) . 1_545
N1 C1 S1 178.0(7) . .
N2 C2 C3 123.2(7) . .
N2 C2 H2A 118.4 . .
C3 C2 H2A 118.4 . .
C2 C3 C4 120.0(7) . .
C2 C3 H3A 120.0 . .
C4 C3 H3A 120.0 . .
C3 C4 C5 116.5(7) . .
C3 C4 C7 122.1(7) . .
C5 C4 C7 121.3(7) . .
C6 C5 C4 119.9(7) . .
C6 C5 H5A 120.1 . .
C4 C5 H5A 120.1 . .
N2 C6 C5 123.1(7) . .
N2 C6 H6A 118.4 . .
C5 C6 H6A 118.4 . .
C8 C7 C9 118.2(7) . .
C8 C7 C4 120.4(7) . .
C9 C7 C4 121.3(7) . .
C9 C8 C7 120.9(7) 5_565 .
C9 C8 H8A 119.6 5_565 .
C7 C8 H8A 119.6 . .
C8 C9 C7 120.9(7) 5_565 .
C8 C9 H9A 119.5 5_565 .
C7 C9 H9A 119.5 . .
N3 C10 C11 122.9(7) . .
N3 C10 H10A 118.5 . .
C11 C10 H10A 118.5 . .
C10 C11 C12 119.8(7) . .
C10 C11 H11A 120.1 . .
C12 C11 H11A 120.1 . .
C11 C12 C11 116.9(9) . 2_655
C11 C12 C13 121.5(5) . .
C11 C12 C13 121.5(5) 2_655 .
C14 C13 C14 117.0(9) . 2_655
C14 C13 C12 121.5(5) . .
C14 C13 C12 121.5(5) 2_655 .
C15 C14 C13 121.7(8) . .
C15 C14 H14A 119.2 . .
C13 C14 H14A 119.2 . .
C14 C15 C16 119.9(8) . .
C14 C15 H15A 120.1 . .
C16 C15 H15A 120.1 . .
C15 C16 C15 119.9(9) . 2_655
C15 C16 C17 120.1(5) . .
C15 C16 C17 120.1(5) 2_655 .
C18 C17 C18 117.5(9) 2_655 .
C18 C17 C16 121.2(4) 2_655 .
C18 C17 C16 121.2(4) . .
C19 C18 C17 118.4(7) . .
C19 C18 H18A 120.8 . .
C17 C18 H18A 120.8 . .
N4 C19 C18 124.2(7) . .
N4 C19 H19A 117.9 . .
C18 C19 H19A 117.9 . .
O1 C20 C21 109.7(16) . .
O1 C20 H20A 109.7 . .
C21 C20 H20A 109.7 . .
O1 C20 H20B 109.7 . .
C21 C20 H20B 109.7 . .
H20A C20 H20B 108.2 . .
C20 O1 H1C 110.6 . .
C20 C21 H21A 109.5 . .
C20 C21 H21B 109.5 . .
H21A C21 H21B 109.5 . .
C20 C21 H21C 109.5 . .
H21A C21 H21C 109.5 . .
H21B C21 H21C 109.5 . .

loop_
_geom_bond_atom_site_label_1
_geom_bond_atom_site_label_2
_geom_bond_distance
_geom_bond_site_symmetry_2
Fe1 N1 2.096(6) .
Fe1 N1 2.096(6) 2_655
Fe1 N2 2.192(6) .
Fe1 N2 2.192(6) 2_655
Fe1 N3 2.214(8) .
Fe1 N4 2.227(7) 1_565
S1 C1 1.628(9) .
N1 C1 1.167(9) .
N2 C2 1.334(9) .
N2 C6 1.336(9) .
N3 C10 1.344(8) .
N3 C10 1.344(8) 2_655
N4 C19 1.322(8) 2_655
N4 C19 1.322(8) .
N4 Fe1 2.227(7) 1_545
C2 C3 1.370(10) .
C2 H2A 0.9500 .
C3 C4 1.374(10) .
C3 H3A 0.9500 .
C4 C5 1.402(10) .
C4 C7 1.488(10) .
C5 C6 1.358(10) .
C5 H5A 0.9500 .
C6 H6A 0.9500 .
C7 C8 1.401(10) .
C7 C9 1.405(10) .
C8 C9 1.361(10) 5_565
C8 H8A 0.9500 .
C9 C8 1.361(10) 5_565
C9 H9A 0.9500 .
C10 C11 1.384(9) .
C10 H10A 0.9500 .
C11 C12 1.396(9) .
C11 H11A 0.9500 .
C12 C11 1.396(9) 2_655
C12 C13 1.473(13) .
C13 C14 1.405(9) .
C13 C14 1.405(9) 2_655
C14 C15 1.366(9) .
C14 H14A 0.9500 .
C15 C16 1.389(8) .
C15 H15A 0.9500 .
C16 C15 1.389(8) 2_655
C16 C17 1.482(13) .
C17 C18 1.400(8) 2_655
C17 C18 1.400(8) .
C18 C19 1.392(9) .
C18 H18A 0.9500 .
C19 H19A 0.9500 .
C20 O1 1.412(9) .
C20 C21 1.444(9) .
C20 H20A 0.9900 .
C20 H20B 0.9900 .
O1 H1C 0.8500 .
C21 H21A 0.9800 .
C21 H21B 0.9800 .
C21 H21C 0.9800 .
